data_7026441
loop_
_publ_author_name
'Liang, Lan-Chang'
'Chen, Feng-Yi'
'Huang, Mei-Hui'
'Cheng, Liang-Chien'
'Li, Chun-Wei'
'Lee, Hon Man'

_publ_section_title
;
 Aluminium complexes of bidentate N,O- and N,N-ligands derived from
 oxidative functionalization of amido phosphines: synthesis, structure and
 reactivity.
;
_journal_issue 41
_journal_name_full 'Dalton transactions (Cambridge, England : 2003)'
_journal_page_first 9941
_journal_page_last 9951
_journal_paper_doi 10.1039/c0dt00418a
_journal_volume 39
_journal_year 2010
_chemical_formula_moiety 'C34 H41 Al1 N1 O1 P1'
_chemical_formula_sum 'C34 H41 Al N O P'
_chemical_formula_weight 537.63
_chemical_name_systematic
;

?

;
_space_group_IT_number 14
_symmetry_cell_setting monoclinic
_symmetry_space_group_name_Hall '-P 2yn'
_symmetry_space_group_name_H-M 'P 1 21/n 1'
_atom_sites_solution_hydrogens geom
_atom_sites_solution_primary direct
_atom_sites_solution_secondary difmap
_audit_creation_method SHELXL-97
_cell_angle_alpha 90.00
_cell_angle_beta 104.3920(10)
_cell_angle_gamma 90.00
_cell_formula_units_Z 4
_cell_length_a 18.5970(6)
_cell_length_b 8.8250(3)
_cell_length_c 19.4050(7)
_cell_measurement_reflns_used 14630
_cell_measurement_temperature 200(2)
_cell_measurement_theta_max 25.028
_cell_measurement_theta_min 1.697
_cell_volume 3084.78(18)
_computing_cell_refinement 'HKL Scalepack (Otwinowski & Minor 1997)'
_computing_data_collection 'Collect (Nonius BV, 1997-2000)'
_computing_data_reduction 'HKL Denzo and Scalepack (Otwinowski & Minor 19'
_computing_molecular_graphics 'Ortep-3 for Windows (Farrugia, 1997)'
_computing_publication_material 'WinGX publication routines (Farrugia, 1999)'
_computing_structure_refinement 'SHELXL-97 (Sheldrick, 1997)'
_computing_structure_solution 'SHELXS-97 (Sheldrick, 1997)'
_diffrn_ambient_temperature 200(2)
_diffrn_measured_fraction_theta_full 0.996
_diffrn_measured_fraction_theta_max 0.996
_diffrn_measurement_device_type KappaCCD
_diffrn_measurement_method 'CCD rotation images, thick slices'
_diffrn_radiation_monochromator graphite
_diffrn_radiation_source 'fine-focus sealed tube'
_diffrn_radiation_type MoK\a
_diffrn_radiation_wavelength 0.71073
_diffrn_reflns_av_R_equivalents 0.1218
_diffrn_reflns_av_sigmaI/netI 0.1235
_diffrn_reflns_limit_h_max 22
_diffrn_reflns_limit_h_min -21
_diffrn_reflns_limit_k_max 10
_diffrn_reflns_limit_k_min -8
_diffrn_reflns_limit_l_max 23
_diffrn_reflns_limit_l_min -19
_diffrn_reflns_number 20733
_diffrn_reflns_theta_full 25.04
_diffrn_reflns_theta_max 25.04
_diffrn_reflns_theta_min 1.75
_exptl_absorpt_coefficient_mu 0.144
_exptl_absorpt_correction_T_max 1.0235
_exptl_absorpt_correction_T_min 0.9503
_exptl_absorpt_correction_type multi-scan
_exptl_absorpt_process_details
;

?

;
_exptl_crystal_colour colorless
_exptl_crystal_density_diffrn 1.158
_exptl_crystal_density_method 'not measured'
_exptl_crystal_description prism
_exptl_crystal_F_000 1152
_exptl_crystal_size_max 0.2
_exptl_crystal_size_mid 0.1
_exptl_crystal_size_min 0.08
_refine_diff_density_max 0.869
_refine_diff_density_min -0.966
_refine_diff_density_rms 0.272
_refine_ls_extinction_coef 0.073(5)
_refine_ls_extinction_expression Fc^*^=kFc[1+0.001xFc^2^\l^3^/sin(2\q)]^-1/4^
_refine_ls_extinction_method SHELXL
_refine_ls_goodness_of_fit_ref 1.072
_refine_ls_matrix_type full
_refine_ls_number_parameters 344
_refine_ls_number_reflns 5446
_refine_ls_number_restraints 0
_refine_ls_restrained_S_all 1.072
_refine_ls_R_factor_all 0.1629
_refine_ls_R_factor_gt 0.0811
_refine_ls_shift/su_max 0.001
_refine_ls_shift/su_mean 0.000
_refine_ls_structure_factor_coef Fsqd
_refine_ls_weighting_details 'calc w=1/[\s^2^(Fo^2^)+(0.1181P)^2^+0.0000P] where P=(Fo^2^+2Fc^2^)/3'
_refine_ls_weighting_scheme calc
_refine_ls_wR_factor_gt 0.1754
_refine_ls_wR_factor_ref 0.2331
_reflns_number_gt 3003
_reflns_number_total 5446
_reflns_threshold_expression >2sigma(I)
_cod_data_source_file c0dt00418a.txt
_cod_data_source_block 3993_4a
_cod_original_sg_symbol_H-M 'P 21/n'
_cod_database_code 7026441

loop_
_symmetry_equiv_pos_as_xyz
'x, y, z'
'-x+1/2, y+1/2, -z+1/2'
'-x, -y, -z'
'x-1/2, -y-1/2, z-1/2'

loop_
_atom_site_label
_atom_site_type_symbol
_atom_site_fract_x
_atom_site_fract_y
_atom_site_fract_z
_atom_site_U_iso_or_equiv
_atom_site_adp_type
_atom_site_occupancy
_atom_site_symmetry_multiplicity
_atom_site_calc_flag
_atom_site_refinement_flags
P1 P 0.15106(7) 0.29640(12) 0.94041(6) 0.0351(4) Uani 1 1 d .
Al1 Al 0.26128(7) 0.42028(14) 1.06701(7) 0.0364(4) Uani 1 1 d .
O1 O 0.19722(16) 0.2782(3) 1.01667(15) 0.0397(8) Uani 1 1 d .
N1 N 0.26156(19) 0.5552(4) 0.99002(18) 0.0347(9) Uani 1 1 d .
C1 C 0.0620(2) 0.2139(5) 0.9314(2) 0.0376(11) Uani 1 1 d .
C2 C 0.0153(3) 0.2744(5) 0.9705(3) 0.0472(12) Uani 1 1 d .
H2 H 0.0309 0.3626 0.9993 0.057 Uiso 1 1 d R
C3 C -0.0526(3) 0.2109(6) 0.9682(3) 0.0563(14) Uani 1 1 d .
H3 H -0.0843 0.2538 0.9952 0.068 Uiso 1 1 d R
C4 C -0.0759(3) 0.0850(6) 0.9264(3) 0.0548(14) Uani 1 1 d .
H4 H -0.1234 0.0409 0.9251 0.066 Uiso 1 1 d R
C5 C -0.0308(3) 0.0234(6) 0.8878(3) 0.0573(15) Uani 1 1 d .
H5 H -0.0469 -0.0645 0.8590 0.069 Uiso 1 1 d R
C6 C 0.0382(3) 0.0872(5) 0.8902(3) 0.0505(13) Uani 1 1 d .
H6 H 0.0695 0.0443 0.8628 0.061 Uiso 1 1 d R
C7 C 0.1990(3) 0.2038(5) 0.8825(2) 0.0373(11) Uani 1 1 d .
C8 C 0.2613(3) 0.1170(5) 0.9106(3) 0.0470(13) Uani 1 1 d .
H8 H 0.2754 0.1002 0.9610 0.056 Uiso 1 1 d R
C9 C 0.3024(3) 0.0541(5) 0.8670(4) 0.0619(15) Uani 1 1 d .
H9 H 0.3459 -0.0050 0.8872 0.074 Uiso 1 1 d R
C10 C 0.2810(4) 0.0789(6) 0.7955(4) 0.0672(17) Uani 1 1 d .
H10 H 0.3099 0.0357 0.7657 0.081 Uiso 1 1 d R
C11 C 0.2188(4) 0.1648(6) 0.7659(3) 0.0665(17) Uani 1 1 d .
H11 H 0.2037 0.1785 0.7153 0.080 Uiso 1 1 d R
C12 C 0.1778(3) 0.2284(5) 0.8091(3) 0.0497(13) Uani 1 1 d .
H12 H 0.1354 0.2909 0.7897 0.060 Uiso 1 1 d R
C13 C 0.1400(2) 0.4892(5) 0.9136(2) 0.0370(11) Uani 1 1 d .
C14 C 0.0781(3) 0.5306(5) 0.8596(2) 0.0467(13) Uani 1 1 d .
H14 H 0.0360 0.4641 0.8480 0.056 Uiso 1 1 d R
C15 C 0.0756(3) 0.6641(5) 0.8229(3) 0.0523(14) Uani 1 1 d .
H15 H 0.0329 0.6925 0.7861 0.063 Uiso 1 1 d R
C16 C 0.1367(3) 0.7577(5) 0.8396(3) 0.0498(13) Uani 1 1 d .
H16 H 0.1357 0.8492 0.8126 0.060 Uiso 1 1 d R
C17 C 0.1982(3) 0.7230(5) 0.8932(2) 0.0407(11) Uani 1 1 d .
H17 H 0.2397 0.7912 0.9035 0.049 Uiso 1 1 d R
C18 C 0.2018(2) 0.5892(4) 0.9341(2) 0.0344(11) Uani 1 1 d .
C19 C 0.3272(2) 0.6473(5) 0.9964(2) 0.0375(11) Uani 1 1 d .
C20 C 0.3818(3) 0.5974(5) 0.9629(2) 0.0434(12) Uani 1 1 d .
C21 C 0.3697(3) 0.4592(6) 0.9160(3) 0.0524(13) Uani 1 1 d .
H21A H 0.4128 0.4436 0.8981 0.063 Uiso 1 1 d R
H21B H 0.3270 0.4733 0.8770 0.063 Uiso 1 1 d R
H21C H 0.3622 0.3724 0.9433 0.063 Uiso 1 1 d R
C22 C 0.4474(3) 0.6794(6) 0.9738(3) 0.0556(14) Uani 1 1 d .
H22 H 0.4853 0.6451 0.9518 0.067 Uiso 1 1 d R
C23 C 0.4589(3) 0.8068(6) 1.0157(3) 0.0605(15) Uani 1 1 d .
H23 H 0.5053 0.8598 1.0237 0.073 Uiso 1 1 d R
C24 C 0.4044(3) 0.8577(6) 1.0460(3) 0.0562(14) Uani 1 1 d .
H24 H 0.4128 0.9493 1.0736 0.067 Uiso 1 1 d R
C25 C 0.3374(3) 0.7804(5) 1.0379(3) 0.0443(12) Uani 1 1 d .
C26 C 0.2777(3) 0.8391(5) 1.0704(3) 0.0540(14) Uani 1 1 d .
H26A H 0.2942 0.9301 1.0967 0.065 Uiso 1 1 d R
H26B H 0.2666 0.7636 1.1018 0.065 Uiso 1 1 d R
H26C H 0.2339 0.8603 1.0335 0.065 Uiso 1 1 d R
C27 C 0.3577(3) 0.3188(5) 1.1023(2) 0.0427(12) Uani 1 1 d .
H27A H 0.3502 0.2114 1.1038 0.051 Uiso 1 1 d R
H27B H 0.3886 0.3408 1.0706 0.051 Uiso 1 1 d R
C28 C 0.4080(3) 0.3595(6) 1.1753(3) 0.0520(13) Uani 1 1 d .
H28 H 0.3785 0.3448 1.2088 0.062 Uiso 1 1 d R
C29 C 0.4754(3) 0.2558(6) 1.1976(3) 0.0670(16) Uani 1 1 d .
H29A H 0.5043 0.2834 1.2441 0.080 Uiso 1 1 d R
H29B H 0.5050 0.2672 1.1638 0.080 Uiso 1 1 d R
H29C H 0.4597 0.1522 1.1980 0.080 Uiso 1 1 d R
C30 C 0.4330(3) 0.5237(6) 1.1780(3) 0.0691(17) Uani 1 1 d .
H30A H 0.4629 0.5473 1.2246 0.083 Uiso 1 1 d R
H30B H 0.3902 0.5886 1.1670 0.083 Uiso 1 1 d R
H30C H 0.4615 0.5389 1.1436 0.083 Uiso 1 1 d R
C31 C 0.2091(3) 0.5033(5) 1.1357(2) 0.0439(12) Uani 1 1 d .
H31A H 0.2451 0.5430 1.1760 0.053 Uiso 1 1 d R
H31B H 0.1762 0.5830 1.1137 0.053 Uiso 1 1 d R
C32 C 0.1629(3) 0.3957(6) 1.1687(3) 0.0630(15) Uani 1 1 d .
H32 H 0.1230 0.3655 1.1295 0.076 Uiso 1 1 d R
C33 C 0.2017(4) 0.2544(7) 1.1974(3) 0.084(2) Uani 1 1 d .
H33A H 0.1693 0.1909 1.2163 0.101 Uiso 1 1 d R
H33B H 0.2447 0.2797 1.2346 0.101 Uiso 1 1 d R
H33C H 0.2170 0.2015 1.1602 0.101 Uiso 1 1 d R
C34 C 0.1301(4) 0.4742(8) 1.2231(3) 0.0800(18) Uani 1 1 d .
H34A H 0.1003 0.4036 1.2415 0.096 Uiso 1 1 d R
H34B H 0.1000 0.5587 1.2021 0.096 Uiso 1 1 d R
H34C H 0.1701 0.5094 1.2611 0.096 Uiso 1 1 d R

loop_
_atom_site_aniso_label
_atom_site_aniso_U_11
_atom_site_aniso_U_22
_atom_site_aniso_U_33
_atom_site_aniso_U_23
_atom_site_aniso_U_13
_atom_site_aniso_U_12
P1 0.0349(7) 0.0326(7) 0.0372(7) -0.0002(5) 0.0080(5) -0.0027(5)
Al1 0.0352(9) 0.0385(8) 0.0356(8) 0.0009(6) 0.0088(6) -0.0027(6)
O1 0.043(2) 0.0367(16) 0.0355(17) 0.0051(14) 0.0020(15) -0.0057(14)
N1 0.029(2) 0.037(2) 0.039(2) -0.0018(17) 0.0108(18) -0.0048(16)
C1 0.036(3) 0.037(2) 0.039(3) 0.007(2) 0.008(2) 0.001(2)
C2 0.041(3) 0.049(3) 0.053(3) 0.000(2) 0.012(2) 0.001(2)
C3 0.042(3) 0.066(3) 0.066(3) 0.000(3) 0.024(3) 0.008(3)
C4 0.039(3) 0.062(3) 0.067(3) 0.004(3) 0.020(3) -0.005(3)
C5 0.050(4) 0.059(3) 0.063(3) -0.013(3) 0.015(3) -0.021(3)
C6 0.053(3) 0.051(3) 0.050(3) -0.011(2) 0.016(3) -0.011(2)
C7 0.039(3) 0.031(2) 0.043(3) 0.000(2) 0.013(2) -0.006(2)
C8 0.048(3) 0.035(3) 0.059(3) -0.001(2) 0.015(3) -0.002(2)
C9 0.056(4) 0.041(3) 0.098(5) 0.004(3) 0.037(3) 0.003(2)
C10 0.087(5) 0.045(3) 0.090(5) -0.012(3) 0.061(4) -0.003(3)
C11 0.096(5) 0.061(4) 0.053(3) -0.005(3) 0.037(3) -0.004(3)
C12 0.056(3) 0.047(3) 0.050(3) 0.000(2) 0.021(3) -0.003(2)
C13 0.033(3) 0.039(3) 0.039(3) 0.003(2) 0.010(2) 0.003(2)
C14 0.044(3) 0.041(3) 0.052(3) 0.001(2) 0.006(3) 0.001(2)
C15 0.051(3) 0.043(3) 0.056(3) 0.010(3) 0.000(3) 0.009(2)
C16 0.062(4) 0.036(3) 0.052(3) 0.010(2) 0.014(3) 0.008(2)
C17 0.042(3) 0.033(2) 0.049(3) 0.000(2) 0.014(2) -0.004(2)
C18 0.035(3) 0.034(2) 0.038(2) -0.002(2) 0.017(2) 0.0013(19)
C19 0.033(3) 0.041(3) 0.038(2) 0.010(2) 0.008(2) 0.000(2)
C20 0.039(3) 0.043(3) 0.051(3) 0.011(2) 0.016(2) 0.002(2)
C21 0.047(3) 0.061(3) 0.053(3) 0.002(3) 0.020(3) 0.001(2)
C22 0.041(3) 0.052(3) 0.079(4) 0.017(3) 0.024(3) 0.000(2)
C23 0.039(3) 0.050(3) 0.089(4) 0.007(3) 0.010(3) -0.014(2)
C24 0.051(4) 0.042(3) 0.071(4) 0.003(3) 0.007(3) -0.009(3)
C25 0.047(3) 0.034(3) 0.050(3) 0.004(2) 0.009(2) -0.004(2)
C26 0.062(4) 0.042(3) 0.061(3) -0.006(2) 0.021(3) -0.003(2)
C27 0.037(3) 0.047(3) 0.046(3) 0.003(2) 0.013(2) 0.000(2)
C28 0.044(3) 0.066(3) 0.047(3) 0.008(3) 0.013(3) 0.001(3)
C29 0.049(4) 0.088(4) 0.058(3) 0.012(3) 0.003(3) 0.006(3)
C30 0.064(4) 0.070(4) 0.064(4) -0.008(3) -0.002(3) -0.010(3)
C31 0.041(3) 0.052(3) 0.040(3) 0.004(2) 0.014(2) 0.000(2)
C32 0.065(4) 0.074(4) 0.059(3) 0.003(3) 0.033(3) -0.007(3)
C33 0.089(5) 0.091(5) 0.080(4) 0.032(4) 0.036(4) 0.004(4)
C34 0.071(4) 0.112(5) 0.069(4) -0.002(4) 0.041(3) -0.008(4)

loop_
_atom_type_symbol
_atom_type_description
_atom_type_scat_dispersion_real
_atom_type_scat_dispersion_imag
_atom_type_scat_source
C C 0.0033 0.0016 'International Tables Vol C Tables 4.2.6.8 and 6.1.1.4'
H H 0.0000 0.0000 'International Tables Vol C Tables 4.2.6.8 and 6.1.1.4'
Al Al 0.0645 0.0514 'International Tables Vol C Tables 4.2.6.8 and 6.1.1.4'
N N 0.0061 0.0033 'International Tables Vol C Tables 4.2.6.8 and 6.1.1.4'
P P 0.1023 0.0942 'International Tables Vol C Tables 4.2.6.8 and 6.1.1.4'
O O 0.0106 0.0060 'International Tables Vol C Tables 4.2.6.8 and 6.1.1.4'

loop_
_geom_angle_atom_site_label_1
_geom_angle_atom_site_label_2
_geom_angle_atom_site_label_3
_geom_angle
O1 P1 C13 112.44(18)
O1 P1 C1 109.77(19)
C13 P1 C1 109.0(2)
O1 P1 C7 108.2(2)
C13 P1 C7 107.0(2)
C1 P1 C7 110.4(2)
O1 Al1 N1 97.88(14)
O1 Al1 C27 106.80(17)
N1 Al1 C27 112.08(19)
O1 Al1 C31 104.48(18)
N1 Al1 C31 113.19(18)
C27 Al1 C31 119.5(2)
P1 O1 Al1 125.42(17)
C18 N1 C19 116.4(3)
C18 N1 Al1 126.3(3)
C19 N1 Al1 116.7(3)
C6 C1 C2 118.2(5)
C6 C1 P1 123.0(4)
C2 C1 P1 118.7(3)
C3 C2 C1 121.3(5)
C3 C2 H2 119.5
C1 C2 H2 119.3
C2 C3 C4 119.9(5)
C2 C3 H3 120.5
C4 C3 H3 119.6
C5 C4 C3 119.7(5)
C5 C4 H4 120.7
C3 C4 H4 119.6
C4 C5 C6 120.4(5)
C4 C5 H5 119.7
C6 C5 H5 119.9
C1 C6 C5 120.4(5)
C1 C6 H6 119.3
C5 C6 H6 120.2
C8 C7 C12 119.0(4)
C8 C7 P1 120.1(4)
C12 C7 P1 120.6(4)
C7 C8 C9 121.0(5)
C7 C8 H8 118.6
C9 C8 H8 120.5
C10 C9 C8 119.4(5)
C10 C9 H9 120.4
C8 C9 H9 120.2
C9 C10 C11 121.0(5)
C9 C10 H10 118.9
C11 C10 H10 120.1
C10 C11 C12 120.0(5)
C10 C11 H11 119.8
C12 C11 H11 120.2
C11 C12 C7 119.7(5)
C11 C12 H12 121.2
C7 C12 H12 119.1
C14 C13 C18 120.2(4)
C14 C13 P1 118.9(3)
C18 C13 P1 119.0(3)
C15 C14 C13 122.0(5)
C15 C14 H14 118.9
C13 C14 H14 119.1
C14 C15 C16 118.2(4)
C14 C15 H15 121.7
C16 C15 H15 120.0
C17 C16 C15 121.8(4)
C17 C16 H16 120.0
C15 C16 H16 118.2
C16 C17 C18 121.6(4)
C16 C17 H17 119.5
C18 C17 H17 118.9
N1 C18 C17 122.6(4)
N1 C18 C13 121.4(4)
C17 C18 C13 116.0(4)
C20 C19 C25 120.9(4)
C20 C19 N1 118.4(4)
C25 C19 N1 120.6(4)
C22 C20 C19 118.4(4)
C22 C20 C21 120.5(5)
C19 C20 C21 121.1(4)
C20 C21 H21A 108.8
C20 C21 H21B 110.0
H21A C21 H21B 109.6
C20 C21 H21C 109.4
H21A C21 H21C 109.5
H21B C21 H21C 109.5
C23 C22 C20 121.2(5)
C23 C22 H22 119.9
C20 C22 H22 118.9
C24 C23 C22 120.0(5)
C24 C23 H23 120.2
C22 C23 H23 119.8
C23 C24 C25 121.8(5)
C23 C24 H24 118.7
C25 C24 H24 119.4
C24 C25 C19 117.5(5)
C24 C25 C26 121.2(5)
C19 C25 C26 121.2(4)
C25 C26 H26A 109.9
C25 C26 H26B 109.0
H26A C26 H26B 109.5
C25 C26 H26C 109.5
H26A C26 H26C 109.5
H26B C26 H26C 109.4
C28 C27 Al1 120.6(3)
C28 C27 H27A 105.3
Al1 C27 H27A 109.5
C28 C27 H27B 102.7
Al1 C27 H27B 108.9
H27A C27 H27B 109.5
C30 C28 C29 109.8(5)
C30 C28 C27 111.5(4)
C29 C28 C27 113.1(4)
C30 C28 H28 109.1
C29 C28 H28 107.2
C27 C28 H28 105.9
C28 C29 H29A 110.1
C28 C29 H29B 108.3
H29A C29 H29B 109.5
C28 C29 H29C 110.0
H29A C29 H29C 109.5
H29B C29 H29C 109.4
C28 C30 H30A 110.0
C28 C30 H30B 109.4
H30A C30 H30B 109.5
C28 C30 H30C 109.0
H30A C30 H30C 109.5
H30B C30 H30C 109.4
C32 C31 Al1 118.4(3)
C32 C31 H31A 103.7
Al1 C31 H31A 109.0
C32 C31 H31B 106.2
Al1 C31 H31B 109.7
H31A C31 H31B 109.5
C33 C32 C34 111.6(5)
C33 C32 C31 114.2(5)
C34 C32 C31 112.0(5)
C33 C32 H32 105.9
C34 C32 H32 108.3
C31 C32 H32 104.2
C32 C33 H33A 110.0
C32 C33 H33B 108.9
H33A C33 H33B 109.4
C32 C33 H33C 109.6
H33A C33 H33C 109.6
H33B C33 H33C 109.3
C32 C34 H34A 109.4
C32 C34 H34B 110.7
H34A C34 H34B 109.4
C32 C34 H34C 108.3
H34A C34 H34C 109.5
H34B C34 H34C 109.5

loop_
_geom_bond_atom_site_label_1
_geom_bond_atom_site_label_2
_geom_bond_distance
P1 O1 1.523(3)
P1 C13 1.776(4)
P1 C1 1.778(5)
P1 C7 1.796(5)
Al1 O1 1.835(3)
Al1 N1 1.911(4)
Al1 C27 1.969(5)
Al1 C31 1.975(5)
N1 C18 1.380(5)
N1 C19 1.446(5)
C1 C6 1.382(6)
C1 C2 1.392(6)
C2 C3 1.374(7)
C2 H2 0.9601
C3 C4 1.381(7)
C3 H3 0.9586
C4 C5 1.369(7)
C4 H4 0.9599
C5 C6 1.392(7)
C5 H5 0.9594
C6 H6 0.9585
C7 C8 1.383(6)
C7 C12 1.397(6)
C8 C9 1.389(7)
C8 H8 0.9590
C9 C10 1.362(8)
C9 H9 0.9604
C10 C11 1.382(8)
C10 H10 0.9608
C11 C12 1.385(7)
C11 H11 0.9594
C12 H12 0.9592
C13 C14 1.399(6)
C13 C18 1.425(6)
C14 C15 1.372(6)
C14 H14 0.9594
C15 C16 1.377(7)
C15 H15 0.9599
C16 C17 1.375(7)
C16 H16 0.9602
C17 C18 1.416(6)
C17 H17 0.9598
C19 C20 1.405(6)
C19 C25 1.410(6)
C20 C22 1.389(7)
C20 C21 1.505(6)
C21 H21A 0.9594
C21 H21B 0.9592
C21 H21C 0.9611
C22 C23 1.372(7)
C22 H22 0.9593
C23 C24 1.368(7)
C23 H23 0.9596
C24 C25 1.394(7)
C24 H24 0.9608
C25 C26 1.500(7)
C26 H26A 0.9600
C26 H26B 0.9593
C26 H26C 0.9598
C27 C28 1.532(6)
C27 H27A 0.9595
C27 H27B 0.9602
C28 C30 1.519(7)
C28 C29 1.526(7)
C28 H28 0.9580
C29 H29A 0.9598
C29 H29B 0.9606
C29 H29C 0.9604
C30 H30A 0.9593
C30 H30B 0.9606
C30 H30C 0.9594
C31 C32 1.525(7)
C31 H31A 0.9604
C31 H31B 0.9599
C32 C33 1.478(8)
C32 C34 1.512(8)
C32 H32 0.9590
C33 H33A 0.9600
C33 H33B 0.9610
C33 H33C 0.9602
C34 H34A 0.9598
C34 H34B 0.9603
C34 H34C 0.9596
